data_1100693
loop_
_publ_author_name
'Dias, H. V. Rasika'
'Diyabalanage, Himashinie V. K.'
'Gamage, Chammi S. Palehepitiya'

_publ_section_title
;
 Neutral Cu~4~N~12~ and Ag~4~N~12~ metallacycles with a para-cyclophane
 framework assembled from copper(I) and silver(I) pyrazolates and
 pyridazine.
;
_journal_coden_ASTM CHCOFS
_journal_issue 12
_journal_name_full
;
 Chemical Communications (Cambridge, United Kingdom)
;
_journal_page_first 1619
_journal_page_last 1621
_journal_paper_doi 10.1039/b418306a
_journal_year 2005
_chemical_formula_sum 'C28 H12 Cu4 F24 N12'
_chemical_formula_weight 613.33
_chemical_name_common ((3,5-(CF3)2PzCu)4(C4H4N2)2)
_space_group_IT_number 2
_symmetry_cell_setting triclinic
_symmetry_space_group_name_Hall '-P 1'
_symmetry_space_group_name_H-M 'P -1'
_atom_sites_solution_hydrogens geom
_atom_sites_solution_primary direct
_atom_sites_solution_secondary difmap
_cell_angle_alpha 105.928(2)
_cell_angle_beta 109.526(2)
_cell_angle_gamma 96.780(2)
_cell_formula_units_Z 1
_cell_length_a 9.3177(10)
_cell_length_b 10.0414(11)
_cell_length_c 11.7532(13)
_cell_measurement_temperature 100(2)
_cell_volume 969.56(18)
_diffrn_ambient_temperature 100(2)
_diffrn_measurement_device_type 'Bruker P4'
_diffrn_measurement_method '\w scans'
_diffrn_radiation_monochromator graphite
_diffrn_radiation_source 'fine-focus sealed tube'
_diffrn_radiation_type MoK\a
_diffrn_radiation_wavelength 0.71073
_diffrn_reflns_av_R_equivalents 0.0159
_diffrn_reflns_av_sigmaI/netI 0.0268
_diffrn_reflns_limit_h_max 9
_diffrn_reflns_limit_h_min -11
_diffrn_reflns_limit_k_max 12
_diffrn_reflns_limit_k_min -12
_diffrn_reflns_limit_l_max 14
_diffrn_reflns_limit_l_min -14
_diffrn_reflns_number 6176
_diffrn_reflns_theta_max 26.00
_diffrn_reflns_theta_min 1.95
_exptl_absorpt_coefficient_mu 2.323
_exptl_absorpt_correction_type none
_exptl_absorpt_process_details SADABS
_exptl_crystal_colour yellow
_exptl_crystal_density_diffrn 2.101
_exptl_crystal_density_method 'not measured'
_exptl_crystal_description prism
_exptl_crystal_F_000 596
_exptl_crystal_size_max 0.13
_exptl_crystal_size_mid 0.24
_exptl_crystal_size_min 0.25
_refine_ls_extinction_method none
_refine_ls_goodness_of_fit_ref 1.054
_refine_ls_hydrogen_treatment mixed
_refine_ls_matrix_type full
_refine_ls_number_parameters 307
_refine_ls_number_reflns 3685
_refine_ls_number_restraints 0
_refine_ls_restrained_S_all 1.054
_refine_ls_R_factor_all 0.0312
_refine_ls_R_factor_gt 0.0302
_refine_ls_shift/su_max 0.001
_refine_ls_shift/su_mean 0.000
_refine_ls_structure_factor_coef Fsqd
_refine_ls_weighting_details 'calc w=1/[\s^2^(Fo^2^)+(0.0473P)^2^+0.8518P] where P=(Fo^2^+2Fc^2^)/3'
_refine_ls_weighting_scheme calc
_refine_ls_wR_factor_gt 0.0815
_refine_ls_wR_factor_ref 0.0824
_reflns_number_gt 3577
_reflns_number_total 3685
_reflns_threshold_expression &gt;2sigma(I)
_cod_duplicate_entry 7100785
_cod_depositor_comments
;
 Adding additional information after consulting the original publication
 and the supplementary material.

 Antanas Vaitkus,
 2018-08-16

The following automatic conversions were performed:
'_symmetry_cell_setting' value 'Triclinic' changed to 'triclinic'
according to '/home/saulius/struct/CIF-dictionaries/cif_core.dic'
dictionary named 'cif_core.dic' version 2.4.1 from 2010-06-29.

Automatic conversion script
Id: cif_fix_enum 1527 2010-12-29 10:47:43Z saulius 
;
_cod_original_sg_symbol_H-M P-1
_cod_database_code 1100693

loop_
_symmetry_equiv_pos_as_xyz
'x, y, z'
'-x, -y, -z'

loop_
_atom_site_label
_atom_site_type_symbol
_atom_site_fract_x
_atom_site_fract_y
_atom_site_fract_z
_atom_site_U_iso_or_equiv
_atom_site_adp_type
_atom_site_occupancy
_atom_site_symmetry_multiplicity
_atom_site_calc_flag
_atom_site_refinement_flags
_atom_site_disorder_assembly
_atom_site_disorder_group
Cu1 Cu 1.48831(3) 0.58016(3) 0.69656(3) 0.01609(10) Uani 1 1 d . . .
Cu2 Cu 1.74735(3) 0.57984(3) 0.60677(3) 0.01716(10) Uani 1 1 d . . .
C1 C 1.9589(3) 0.7166(3) 0.8787(3) 0.0253(6) Uani 1 1 d . . .
H1A H 2.0419 0.7113 0.8491 0.030 Uiso 1 1 calc R . .
C2 C 1.9964(3) 0.7793(3) 1.0090(3) 0.0292(6) Uani 1 1 d . . .
H2A H 2.1022 0.8163 1.0676 0.035 Uiso 1 1 calc R . .
C3 C 1.8754(4) 0.7861(3) 1.0498(2) 0.0263(6) Uani 1 1 d . . .
H3A H 1.8942 0.8281 1.1379 0.032 Uiso 1 1 calc R . .
C4 C 1.7242(3) 0.7294(3) 0.9583(2) 0.0220(5) Uani 1 1 d . . .
H4A H 1.6391 0.7329 0.9856 0.026 Uiso 1 1 calc R . .
C13 C 1.2668(3) 0.7766(3) 0.6645(2) 0.0191(5) Uani 1 1 d . . .
C16 C 1.3391(3) 0.8632(3) 0.8036(3) 0.0236(6) Uani 1 1 d . . .
C23 C 1.6728(3) 0.8375(3) 0.5240(2) 0.0196(5) Uani 1 1 d . . .
C26 C 1.7653(3) 0.9418(3) 0.6536(3) 0.0217(5) Uani 1 1 d . . .
C33 C 1.4708(3) 0.2695(2) 0.6774(2) 0.0189(5) Uani 1 1 d . . .
C34 C 1.4035(3) 0.1345(3) 0.5866(2) 0.0212(5) Uani 1 1 d . . .
H34A H 1.4086 0.0448 0.5979 0.025 Uiso 1 1 calc R . .
C36 C 1.5652(3) 0.3082(3) 0.8155(3) 0.0230(5) Uani 1 1 d . . .
C43 C 1.8835(3) 0.3235(3) 0.5343(2) 0.0184(5) Uani 1 1 d . . .
C44 C 1.8629(3) 0.2110(3) 0.4277(2) 0.0205(5) Uani 1 1 d . . .
H44A H 1.9235 0.1418 0.4199 0.025 Uiso 1 1 calc R . .
C46 C 2.0097(3) 0.3675(3) 0.6644(3) 0.0222(5) Uani 1 1 d . . .
N1 N 1.6933(2) 0.6704(2) 0.83405(19) 0.0160(4) Uani 1 1 d . . .
N2 N 1.8127(2) 0.6633(2) 0.79316(19) 0.0180(4) Uani 1 1 d . . .
N11 N 1.3212(2) 0.6646(2) 0.61741(19) 0.0161(4) Uani 1 1 d . . .
N21 N 1.6545(2) 0.6963(2) 0.50202(19) 0.0174(4) Uani 1 1 d . . .
N31 N 1.4356(2) 0.3701(2) 0.62418(19) 0.0170(4) Uani 1 1 d . . .
N41 N 1.7734(2) 0.3988(2) 0.50779(19) 0.0164(4) Uani 1 1 d . . .
F16C F 1.49266(18) 0.91530(16) 0.84762(15) 0.0272(4) Uani 1 1 d . . .
F16B F 1.3208(2) 0.7869(2) 0.87776(16) 0.0442(5) Uani 1 1 d . . .
F16A F 1.2741(2) 0.9730(2) 0.82937(18) 0.0518(6) Uani 1 1 d . . .
F26C F 1.91246(19) 0.92585(18) 0.70353(16) 0.0345(4) Uani 1 1 d . . .
F26B F 1.7034(2) 0.93330(17) 0.73985(15) 0.0291(4) Uani 1 1 d . . .
F26A F 1.7771(2) 1.07537(16) 0.65309(17) 0.0377(4) Uani 1 1 d . . .
F36A F 1.71399(19) 0.37813(18) 0.85046(15) 0.0301(4) Uani 1 1 d . . .
F36B F 1.5071(2) 0.39468(19) 0.88919(15) 0.0338(4) Uani 1 1 d . . .
F36C F 1.5746(3) 0.19374(17) 0.85162(16) 0.0419(5) Uani 1 1 d . . .
F46C F 1.95507(18) 0.37558(16) 0.75779(14) 0.0245(3) Uani 1 1 d . . .
F46B F 2.10246(19) 0.49586(17) 0.69736(16) 0.0311(4) Uani 1 1 d . . .
F46A F 2.1020(2) 0.27448(19) 0.67094(16) 0.0325(4) Uani 1 1 d . . .

loop_
_atom_site_aniso_label
_atom_site_aniso_U_11
_atom_site_aniso_U_22
_atom_site_aniso_U_33
_atom_site_aniso_U_23
_atom_site_aniso_U_13
_atom_site_aniso_U_12
Cu1 0.01628(17) 0.01461(16) 0.01437(16) 0.00110(12) 0.00583(12) 0.00181(11)
Cu2 0.01675(17) 0.01729(16) 0.01445(16) 0.00102(12) 0.00608(13) 0.00314(12)
C1 0.0163(13) 0.0275(13) 0.0223(13) 0.0005(11) 0.0021(11) 0.0045(10)
C2 0.0215(14) 0.0274(13) 0.0240(14) -0.0007(11) -0.0019(11) 0.0067(11)
C3 0.0366(16) 0.0207(12) 0.0159(12) 0.0017(10) 0.0057(11) 0.0102(11)
C4 0.0276(14) 0.0187(12) 0.0173(12) 0.0034(10) 0.0077(11) 0.0049(10)
C13 0.0208(13) 0.0172(11) 0.0220(12) 0.0050(10) 0.0132(11) 0.0031(9)
C16 0.0219(13) 0.0239(13) 0.0235(13) 0.0011(11) 0.0125(11) 0.0047(10)
C23 0.0214(13) 0.0162(11) 0.0224(13) 0.0027(10) 0.0134(11) 0.0027(10)
C26 0.0226(13) 0.0169(11) 0.0245(13) 0.0016(10) 0.0127(11) 0.0022(10)
C33 0.0212(13) 0.0166(11) 0.0215(12) 0.0055(10) 0.0120(10) 0.0047(9)
C34 0.0269(14) 0.0156(11) 0.0241(13) 0.0056(10) 0.0142(11) 0.0045(10)
C36 0.0292(14) 0.0200(12) 0.0239(13) 0.0090(10) 0.0134(11) 0.0070(10)
C43 0.0200(12) 0.0192(11) 0.0213(12) 0.0090(10) 0.0125(10) 0.0046(10)
C44 0.0205(13) 0.0196(12) 0.0252(13) 0.0069(10) 0.0136(11) 0.0059(10)
C46 0.0220(13) 0.0262(13) 0.0246(13) 0.0108(11) 0.0138(11) 0.0091(10)
N1 0.0178(10) 0.0123(9) 0.0151(9) 0.0020(7) 0.0055(8) 0.0020(8)
N2 0.0184(10) 0.0169(9) 0.0175(10) 0.0027(8) 0.0075(8) 0.0048(8)
N11 0.0170(10) 0.0156(9) 0.0160(10) 0.0041(8) 0.0079(8) 0.0028(8)
N21 0.0174(10) 0.0163(9) 0.0160(10) 0.0015(8) 0.0068(8) 0.0031(8)
N31 0.0178(10) 0.0155(9) 0.0152(10) 0.0017(8) 0.0066(8) 0.0025(8)
N41 0.0164(10) 0.0172(9) 0.0165(10) 0.0045(8) 0.0086(8) 0.0027(8)
F16C 0.0216(8) 0.0240(8) 0.0274(8) -0.0018(6) 0.0097(7) -0.0021(6)
F16B 0.0500(12) 0.0503(11) 0.0195(8) 0.0029(8) 0.0147(8) -0.0182(9)
F16A 0.0442(12) 0.0492(11) 0.0374(10) -0.0167(9) 0.0043(9) 0.0299(9)
F26C 0.0196(8) 0.0372(9) 0.0294(9) -0.0086(7) 0.0054(7) 0.0027(7)
F26B 0.0327(9) 0.0273(8) 0.0225(8) -0.0029(6) 0.0164(7) -0.0012(7)
F26A 0.0575(12) 0.0128(7) 0.0323(9) 0.0008(6) 0.0136(9) -0.0032(7)
F36A 0.0240(8) 0.0375(9) 0.0253(8) 0.0105(7) 0.0058(7) 0.0056(7)
F36B 0.0372(10) 0.0446(10) 0.0200(8) 0.0041(7) 0.0156(7) 0.0136(8)
F36C 0.0664(13) 0.0250(8) 0.0277(9) 0.0150(7) 0.0070(9) 0.0050(8)
F46C 0.0260(8) 0.0309(8) 0.0201(7) 0.0100(6) 0.0117(6) 0.0077(6)
F46B 0.0253(9) 0.0337(9) 0.0295(8) 0.0127(7) 0.0064(7) -0.0040(7)
F46A 0.0297(9) 0.0420(9) 0.0309(9) 0.0144(7) 0.0120(7) 0.0213(8)

loop_
_atom_type_symbol
_atom_type_description
_atom_type_scat_dispersion_real
_atom_type_scat_dispersion_imag
_atom_type_scat_source
C C 0.0033 0.0016 'International Tables Vol C Tables 4.2.6.8 and 6.1.1.4'
H H 0.0000 0.0000 'International Tables Vol C Tables 4.2.6.8 and 6.1.1.4'
N N 0.0061 0.0033 'International Tables Vol C Tables 4.2.6.8 and 6.1.1.4'
F F 0.0171 0.0103 'International Tables Vol C Tables 4.2.6.8 and 6.1.1.4'
Cu Cu 0.3201 1.2651 'International Tables Vol C Tables 4.2.6.8 and 6.1.1.4'

loop_
_geom_bond_atom_site_label_1
_geom_bond_atom_site_label_2
_geom_bond_distance
_geom_bond_site_symmetry_2
_geom_bond_publ_flag
Cu1 N11 1.945(2) . ?
Cu1 N1 1.951(2) . ?
Cu1 N31 1.976(2) . ?
Cu1 Cu2 2.9398(5) . ?
Cu2 N41 1.962(2) . ?
Cu2 N2 1.963(2) . ?
Cu2 N21 1.987(2) . ?
C1 N2 1.331(3) . ?
C1 C2 1.387(4) . ?
C1 H1A 0.9500 . ?
C2 C3 1.367(4) . ?
C2 H2A 0.9500 . ?
C3 C4 1.389(4) . ?
C3 H3A 0.9500 . ?
C4 N1 1.331(3) . ?
C4 H4A 0.9500 . ?
C13 N11 1.345(3) . ?
C13 C44 1.373(4) 2_866 ?
C13 C16 1.493(4) . ?
C16 F16A 1.331(3) . ?
C16 F16C 1.330(3) . ?
C16 F16B 1.346(3) . ?
C23 N21 1.348(3) . ?
C23 C34 1.380(4) 2_866 ?
C23 C26 1.481(3) . ?
C26 F26A 1.335(3) . ?
C26 F26B 1.340(3) . ?
C26 F26C 1.347(3) . ?
C33 N31 1.345(3) . ?
C33 C34 1.388(3) . ?
C33 C36 1.476(4) . ?
C34 C23 1.380(4) 2_866 ?
C34 H34A 0.9500 . ?
C36 F36C 1.332(3) . ?
C36 F36B 1.345(3) . ?
C36 F36A 1.348(3) . ?
C43 N41 1.349(3) . ?
C43 C44 1.376(3) . ?
C43 C46 1.490(4) . ?
C44 C13 1.373(4) 2_866 ?
C44 H44A 0.9500 . ?
C46 F46B 1.340(3) . ?
C46 F46C 1.344(3) . ?
C46 F46A 1.342(3) . ?
N1 N2 1.353(3) . ?
N11 N41 1.354(3) 2_866 ?
N21 N31 1.357(3) 2_866 ?
N31 N21 1.357(3) 2_866 ?
N41 N11 1.354(3) 2_866 ?
